data_7219337
loop_
_publ_author_name
'Murcia-Garc\'ia, Cristina'
'Bauz\'a, Antonio'
'Schnakenburg, Gregor'
'Frontera, Antonio'
'Streubel, Rainer'

_publ_section_title
;
 Surprising behaviour of M--CO(lone pair)&#x22EF;\p(arene) interactions in
 the solid state of fluorinated oxaphosphirane complexes
;
_journal_issue 8
_journal_name_full CrystEngComm
_journal_page_first 1769
_journal_paper_doi 10.1039/C5CE00104H
_journal_volume 17
_journal_year 2015
_chemical_formula_moiety 'C31 H19 F2 O6 P W, 0.5(C2 H2 Cl6)'
_chemical_formula_sum 'C32 H20 Cl3 F2 O6 P W'
_chemical_formula_weight 859.65
_chemical_name_systematic
; 
 ? 
;
_chemical_properties_physical Air-sensitive
_space_group_IT_number 2
_symmetry_cell_setting triclinic
_symmetry_space_group_name_Hall '-P 1'
_symmetry_space_group_name_H-M 'P -1'
_atom_sites_solution_hydrogens geom
_atom_sites_solution_primary direct
_atom_sites_solution_secondary difmap
_audit_creation_method SHELXL-97
_audit_update_record
;
2014-11-25 deposited with the CCDC.
2015-01-20 downloaded from the CCDC.
;
_cell_angle_alpha 99.983(3)
_cell_angle_beta 98.899(3)
_cell_angle_gamma 109.619(2)
_cell_formula_units_Z 2
_cell_length_a 9.9709(8)
_cell_length_b 10.8286(7)
_cell_length_c 16.0930(15)
_cell_measurement_reflns_used 9956
_cell_measurement_temperature 123(2)
_cell_measurement_theta_max 29.04
_cell_measurement_theta_min 2.31
_cell_volume 1568.9(2)
_computing_cell_refinement 'HKL Scalepack (Otwinowski & Minor 1997)'
_computing_data_collection 'HKL Denzo and Scalepack (Otwinowski & Minor 1997)'
_computing_data_reduction 'HKL Denzo and Scalepack (Otwinowski & Minor 1997)'
_computing_molecular_graphics 'DIAMOND (Brandenburg, 1999)'
_computing_publication_material 'SHELXL97 (Sheldrick, 1997)'
_computing_structure_refinement 'SHELXL-97 (Sheldrick, 1997)'
_computing_structure_solution 'SHELXS-97 (Sheldrick, 1990)'
_diffrn_ambient_temperature 123(2)
_diffrn_detector_area_resol_mean 9
_diffrn_measured_fraction_theta_full 0.984
_diffrn_measured_fraction_theta_max 0.984
_diffrn_measurement_device '95mm CCD camera on \k-goniostat'
_diffrn_measurement_device_type 'Nonius KappaCCD'
_diffrn_measurement_method 'CCD rotation images, thick slices'
_diffrn_radiation_monochromator 'horizonally mounted graphite crystal'
_diffrn_radiation_type MoK\a
_diffrn_radiation_wavelength 0.71073
_diffrn_reflns_av_R_equivalents 0.0260
_diffrn_reflns_av_sigmaI/netI 0.0374
_diffrn_reflns_limit_h_max 11
_diffrn_reflns_limit_h_min -12
_diffrn_reflns_limit_k_max 13
_diffrn_reflns_limit_k_min -13
_diffrn_reflns_limit_l_max 20
_diffrn_reflns_limit_l_min -20
_diffrn_reflns_number 15563
_diffrn_reflns_theta_full 27.00
_diffrn_reflns_theta_max 27.00
_diffrn_reflns_theta_min 2.64
_exptl_absorpt_coefficient_mu 4.044
_exptl_absorpt_correction_T_max 0.6879
_exptl_absorpt_correction_T_min 0.4081
_exptl_absorpt_correction_type empirical
_exptl_absorpt_process_details
;
R.H. Blessing, Acta Cryst. (1995), A51, 33-38
;
_exptl_crystal_colour colourless
_exptl_crystal_density_diffrn 1.820
_exptl_crystal_density_method 'not measured'
_exptl_crystal_description block
_exptl_crystal_F_000 836
_exptl_crystal_size_max 0.27
_exptl_crystal_size_mid 0.25
_exptl_crystal_size_min 0.10
_refine_diff_density_max 1.517
_refine_diff_density_min -1.735
_refine_diff_density_rms 0.114
_refine_ls_extinction_method none
_refine_ls_goodness_of_fit_ref 1.058
_refine_ls_hydrogen_treatment constr
_refine_ls_matrix_type full
_refine_ls_number_parameters 443
_refine_ls_number_reflns 6741
_refine_ls_number_restraints 0
_refine_ls_restrained_S_all 1.058
_refine_ls_R_factor_all 0.0354
_refine_ls_R_factor_gt 0.0260
_refine_ls_shift/su_max 0.001
_refine_ls_shift/su_mean 0.000
_refine_ls_structure_factor_coef Fsqd
_refine_ls_weighting_details 'calc w=1/[\s^2^(Fo^2^)+(0.0061P)^2^+3.2268P] where P=(Fo^2^+2Fc^2^)/3'
_refine_ls_weighting_scheme calc
_refine_ls_wR_factor_gt 0.0524
_refine_ls_wR_factor_ref 0.0563
_reflns_number_gt 5856
_reflns_number_total 6741
_reflns_threshold_expression >2sigma(I)
_cod_data_source_file c5ce00104h2.cif
_cod_data_source_block 2853f
_cod_depositor_comments 'Adding full bibliography for 7219337--7219339.cif.'
_cod_database_code 7219337

loop_
_symmetry_equiv_pos_as_xyz
'x, y, z'
'-x, -y, -z'

loop_
_atom_site_label
_atom_site_type_symbol
_atom_site_fract_x
_atom_site_fract_y
_atom_site_fract_z
_atom_site_U_iso_or_equiv
_atom_site_adp_type
_atom_site_occupancy
_atom_site_symmetry_multiplicity
_atom_site_calc_flag
_atom_site_refinement_flags
_atom_site_disorder_assembly
_atom_site_disorder_group
C1 C 0.4819(4) -0.0045(3) 0.19618(18) 0.0183(7) Uani 1 1 d . . .
H1A H 0.5510 -0.0480 0.1796 0.022 Uiso 1 1 calc R . .
C2 C 0.3630(4) -0.0163(3) 0.12285(19) 0.0194(7) Uani 1 1 d . . .
C3 C 0.2213(4) -0.1100(3) 0.1053(2) 0.0235(7) Uani 1 1 d . . .
C4 C 0.1149(4) -0.1255(4) 0.0341(2) 0.0284(8) Uani 1 1 d . . .
H4A H 0.0188 -0.1905 0.0247 0.034 Uiso 1 1 calc R . .
C5 C 0.1502(4) -0.0455(4) -0.0231(2) 0.0325(9) Uani 1 1 d . . .
H5A H 0.0774 -0.0550 -0.0720 0.039 Uiso 1 1 calc R . .
C6 C 0.2908(4) 0.0489(4) -0.0102(2) 0.0266(8) Uani 1 1 d . . .
H6A H 0.3160 0.1036 -0.0499 0.032 Uiso 1 1 calc R . .
C7 C 0.3926(4) 0.0604(3) 0.0624(2) 0.0228(7) Uani 1 1 d . . .
C8 C 0.7461(3) 0.1343(3) 0.33698(18) 0.0155(6) Uani 1 1 d . . .
C9 C 0.7664(4) 0.0036(3) 0.29644(19) 0.0175(7) Uani 1 1 d . . .
C10 C 0.8712(4) 0.0041(4) 0.2484(2) 0.0227(7) Uani 1 1 d . . .
H10A H 0.9301 0.0864 0.2376 0.027 Uiso 1 1 calc R . .
C11 C 0.8902(4) -0.1161(4) 0.2159(2) 0.0284(8) Uani 1 1 d . . .
H11A H 0.9615 -0.1147 0.1827 0.034 Uiso 1 1 calc R . .
C12 C 0.8073(4) -0.2359(4) 0.2313(2) 0.0303(9) Uani 1 1 d . . .
H12A H 0.8201 -0.3173 0.2087 0.036 Uiso 1 1 calc R . .
C13 C 0.7040(4) -0.2364(4) 0.2807(2) 0.0278(8) Uani 1 1 d . . .
H13A H 0.6457 -0.3187 0.2917 0.033 Uiso 1 1 calc R . .
C14 C 0.6855(4) -0.1178(3) 0.3139(2) 0.0227(7) Uani 1 1 d . . .
H14A H 0.6170 -0.1193 0.3490 0.027 Uiso 1 1 calc R . .
C15 C 0.7728(4) 0.1446(3) 0.43541(19) 0.0174(7) Uani 1 1 d . . .
C16 C 0.6690(4) 0.1430(3) 0.4832(2) 0.0207(7) Uani 1 1 d . . .
H16A H 0.5768 0.1418 0.4558 0.025 Uiso 1 1 calc R . .
C17 C 0.6967(4) 0.1432(3) 0.5711(2) 0.0244(7) Uani 1 1 d . . .
H17A H 0.6244 0.1437 0.6031 0.029 Uiso 1 1 calc R . .
C18 C 0.8286(4) 0.1426(3) 0.6113(2) 0.0277(8) Uani 1 1 d . . .
H18A H 0.8472 0.1411 0.6708 0.033 Uiso 1 1 calc R . .
C19 C 0.9345(5) 0.1442(4) 0.5641(2) 0.0315(9) Uani 1 1 d . . .
H19A H 1.0262 0.1446 0.5916 0.038 Uiso 1 1 calc R . .
C20 C 0.9068(4) 0.1451(4) 0.4770(2) 0.0247(8) Uani 1 1 d . . .
H20A H 0.9799 0.1461 0.4453 0.030 Uiso 1 1 calc R . .
C21 C 0.8436(3) 0.2603(3) 0.3131(2) 0.0174(6) Uani 1 1 d . . .
C22 C 0.8302(4) 0.2643(4) 0.2254(2) 0.0229(7) Uani 1 1 d . . .
H22A H 0.7634 0.1881 0.1818 0.028 Uiso 1 1 calc R . .
C23 C 0.9132(4) 0.3783(4) 0.2017(2) 0.0326(9) Uani 1 1 d . . .
H23A H 0.9040 0.3791 0.1421 0.039 Uiso 1 1 calc R . .
C24 C 1.0096(4) 0.4909(4) 0.2646(3) 0.0353(9) Uani 1 1 d . . .
H24A H 1.0658 0.5692 0.2485 0.042 Uiso 1 1 calc R . .
C25 C 1.0234(4) 0.4887(4) 0.3508(3) 0.0318(8) Uani 1 1 d . . .
H25A H 1.0898 0.5657 0.3940 0.038 Uiso 1 1 calc R . .
C26 C 0.9413(4) 0.3750(3) 0.3750(2) 0.0226(7) Uani 1 1 d . . .
H26A H 0.9518 0.3753 0.4348 0.027 Uiso 1 1 calc R . .
C27 C 0.4128(4) 0.4833(4) 0.3490(3) 0.0367(10) Uani 1 1 d . . .
C28 C 0.5676(4) 0.3969(3) 0.2292(2) 0.0247(8) Uani 1 1 d . . .
C29 C 0.6613(4) 0.4428(4) 0.4184(2) 0.0316(9) Uani 1 1 d . . .
C30 C 0.3738(4) 0.2489(4) 0.4164(3) 0.0337(9) Uani 1 1 d . . .
C31 C 0.2830(4) 0.2235(4) 0.2340(2) 0.0265(8) Uani 1 1 d . . .
O1 O 0.4389(2) -0.0252(2) 0.27762(13) 0.0208(5) Uani 1 1 d . . .
O2 O 0.3833(3) 0.5749(3) 0.3639(2) 0.0582(10) Uani 1 1 d . . .
O3 O 0.6131(3) 0.4383(3) 0.17447(17) 0.0314(6) Uani 1 1 d . . .
O4 O 0.7564(3) 0.5162(3) 0.47193(17) 0.0480(8) Uani 1 1 d . . .
O5 O 0.3158(4) 0.2102(3) 0.4678(2) 0.0532(8) Uani 1 1 d . . .
O6 O 0.1732(3) 0.1736(3) 0.18516(17) 0.0369(7) Uani 1 1 d . . .
F1 F 0.1851(2) -0.1901(2) 0.16070(13) 0.0302(5) Uani 1 1 d . . .
F2 F 0.5310(2) 0.1508(2) 0.07512(12) 0.0294(5) Uani 1 1 d . . .
P P 0.55704(9) 0.13175(8) 0.29165(5) 0.01613(17) Uani 1 1 d . . .
W W 0.475882(16) 0.323938(14) 0.323937(9) 0.02333(5) Uani 1 1 d . . .
C32 C 0.3678(9) 0.5312(7) 0.0773(5) 0.0285(16) Uani 0.50 1 d P A -1
H32 H 0.4727 0.5531 0.1048 0.034 Uiso 0.50 1 calc PR A -1
Cl1 Cl 0.2741(3) 0.5227(3) 0.16077(16) 0.0619(7) Uani 0.50 1 d P A -1
Cl2 Cl 0.3052(11) 0.3743(12) 0.0149(8) 0.060(2) Uani 0.50 1 d P A -1
Cl3 Cl 0.3627(3) 0.6651(2) 0.03136(13) 0.0435(5) Uani 0.50 1 d P A -1
C32S C 0.2881(9) 0.5351(8) 0.0235(5) 0.0331(18) Uani 0.50 1 d P B -2
H32S H 0.3210 0.5813 -0.0225 0.040 Uiso 0.50 1 calc PR B -2
Cl1S Cl 0.2932(9) 0.3790(10) -0.0025(7) 0.058(2) Uani 0.50 1 d P B -2
Cl2S Cl 0.1038(2) 0.5146(2) 0.01613(13) 0.0394(5) Uani 0.50 1 d P B -2
Cl3S Cl 0.3997(3) 0.6410(2) 0.12388(14) 0.0481(6) Uani 0.50 1 d P B -2

loop_
_atom_site_aniso_label
_atom_site_aniso_U_11
_atom_site_aniso_U_22
_atom_site_aniso_U_33
_atom_site_aniso_U_23
_atom_site_aniso_U_13
_atom_site_aniso_U_12
C1 0.0167(17) 0.0233(17) 0.0134(14) -0.0003(12) 0.0034(12) 0.0078(13)
C2 0.0181(17) 0.0233(17) 0.0132(14) -0.0049(12) 0.0009(12) 0.0091(14)
C3 0.0217(19) 0.0257(18) 0.0208(16) -0.0044(14) 0.0042(14) 0.0115(15)
C4 0.0179(19) 0.032(2) 0.0277(18) -0.0089(15) 0.0000(14) 0.0098(15)
C5 0.029(2) 0.041(2) 0.0216(17) -0.0091(16) -0.0073(15) 0.0199(18)
C6 0.030(2) 0.035(2) 0.0170(15) 0.0006(14) 0.0021(14) 0.0197(17)
C7 0.0196(18) 0.0262(18) 0.0186(15) -0.0037(13) 0.0005(13) 0.0098(15)
C8 0.0110(15) 0.0211(16) 0.0124(14) 0.0023(12) 0.0026(11) 0.0046(13)
C9 0.0159(17) 0.0223(16) 0.0135(14) 0.0021(12) 0.0003(12) 0.0085(13)
C10 0.0210(18) 0.0292(18) 0.0185(15) 0.0060(14) 0.0056(13) 0.0097(15)
C11 0.032(2) 0.041(2) 0.0210(16) 0.0063(15) 0.0115(15) 0.0224(18)
C12 0.039(2) 0.030(2) 0.0255(18) 0.0009(15) 0.0069(16) 0.0211(18)
C13 0.032(2) 0.0212(18) 0.0281(18) 0.0037(14) 0.0051(16) 0.0092(16)
C14 0.0219(19) 0.0249(18) 0.0215(16) 0.0045(14) 0.0065(14) 0.0089(15)
C15 0.0211(17) 0.0155(15) 0.0136(14) 0.0035(12) 0.0034(12) 0.0045(13)
C16 0.0184(18) 0.0266(17) 0.0173(15) 0.0076(13) 0.0068(13) 0.0066(14)
C17 0.033(2) 0.0252(18) 0.0165(15) 0.0078(13) 0.0117(14) 0.0091(15)
C18 0.044(2) 0.0275(19) 0.0151(15) 0.0055(14) 0.0066(15) 0.0171(17)
C19 0.040(2) 0.038(2) 0.0221(17) 0.0067(15) -0.0017(16) 0.0255(19)
C20 0.0243(19) 0.035(2) 0.0179(15) 0.0052(14) 0.0048(14) 0.0155(16)
C21 0.0128(16) 0.0234(16) 0.0204(15) 0.0085(13) 0.0063(12) 0.0096(13)
C22 0.0165(17) 0.0334(19) 0.0226(16) 0.0117(14) 0.0047(13) 0.0115(15)
C23 0.025(2) 0.051(2) 0.035(2) 0.0265(18) 0.0136(16) 0.0183(18)
C24 0.021(2) 0.034(2) 0.060(3) 0.028(2) 0.0177(18) 0.0093(17)
C25 0.022(2) 0.0267(19) 0.045(2) 0.0124(17) 0.0097(17) 0.0039(15)
C26 0.0169(18) 0.0239(17) 0.0262(17) 0.0068(14) 0.0063(14) 0.0056(14)
C27 0.018(2) 0.033(2) 0.045(2) -0.0103(18) 0.0041(17) 0.0034(17)
C28 0.0210(19) 0.0199(17) 0.0303(19) -0.0071(15) -0.0003(15) 0.0130(15)
C29 0.023(2) 0.037(2) 0.0257(18) -0.0118(16) 0.0052(16) 0.0099(17)
C30 0.025(2) 0.034(2) 0.036(2) -0.0091(17) 0.0087(17) 0.0111(17)
C31 0.0195(19) 0.0273(19) 0.0315(18) -0.0037(15) 0.0079(15) 0.0118(15)
O1 0.0174(12) 0.0243(12) 0.0145(10) 0.0012(9) 0.0050(9) 0.0013(10)
O2 0.0367(19) 0.0359(17) 0.096(3) -0.0154(17) 0.0210(17) 0.0193(15)
O3 0.0357(16) 0.0294(14) 0.0325(14) 0.0053(12) 0.0095(12) 0.0167(12)
O4 0.0268(16) 0.0566(19) 0.0374(15) -0.0218(14) -0.0037(13) 0.0079(14)
O5 0.052(2) 0.059(2) 0.0518(19) 0.0064(16) 0.0352(17) 0.0183(17)
O6 0.0164(14) 0.0420(16) 0.0390(15) -0.0100(12) -0.0034(12) 0.0082(12)
F1 0.0225(11) 0.0300(11) 0.0310(11) 0.0003(9) 0.0041(9) 0.0054(9)
F2 0.0258(12) 0.0356(12) 0.0222(10) 0.0049(9) 0.0016(8) 0.0083(9)
P 0.0126(4) 0.0202(4) 0.0130(4) 0.0003(3) 0.0027(3) 0.0047(3)
W 0.01463(7) 0.02501(8) 0.02401(7) -0.00805(5) 0.00200(5) 0.00744(5)
C32 0.030(4) 0.028(4) 0.033(4) 0.011(3) 0.013(3) 0.012(3)
Cl1 0.0751(19) 0.102(2) 0.0538(13) 0.0531(14) 0.0453(13) 0.0599(17)
Cl2 0.048(3) 0.038(2) 0.078(4) -0.016(2) -0.015(2) 0.023(2)
Cl3 0.0644(15) 0.0424(12) 0.0428(11) 0.0256(9) 0.0234(10) 0.0312(11)
C32S 0.027(4) 0.032(4) 0.030(4) -0.005(3) 0.006(3) 0.006(3)
Cl1S 0.046(4) 0.028(2) 0.082(5) -0.015(2) 0.031(4) -0.001(2)
Cl2S 0.0363(11) 0.0395(11) 0.0429(11) 0.0132(9) 0.0045(9) 0.0153(9)
Cl3S 0.0487(14) 0.0345(11) 0.0471(12) -0.0095(9) -0.0090(10) 0.0164(10)

loop_
_atom_type_symbol
_atom_type_description
_atom_type_scat_dispersion_real
_atom_type_scat_dispersion_imag
_atom_type_scat_source
C C 0.0033 0.0016 'International Tables Vol C Tables 4.2.6.8 and 6.1.1.4'
H H 0.0000 0.0000 'International Tables Vol C Tables 4.2.6.8 and 6.1.1.4'
O O 0.0106 0.0060 'International Tables Vol C Tables 4.2.6.8 and 6.1.1.4'
F F 0.0171 0.0103 'International Tables Vol C Tables 4.2.6.8 and 6.1.1.4'
P P 0.1023 0.0942 'International Tables Vol C Tables 4.2.6.8 and 6.1.1.4'
W W -0.8490 6.8722 'International Tables Vol C Tables 4.2.6.8 and 6.1.1.4'
Cl Cl 0.1484 0.1585 'International Tables Vol C Tables 4.2.6.8 and 6.1.1.4'

loop_
_geom_angle_atom_site_label_1
_geom_angle_atom_site_label_2
_geom_angle_atom_site_label_3
_geom_angle
O1 C1 C2 116.3(3)
O1 C1 P 60.34(13)
C2 C1 P 124.6(2)
O1 C1 H1A 114.8
C2 C1 H1A 114.8
P C1 H1A 114.8
C3 C2 C7 115.2(3)
C3 C2 C1 123.8(3)
C7 C2 C1 120.7(3)
F1 C3 C4 118.3(3)
F1 C3 C2 118.5(3)
C4 C3 C2 123.2(3)
C5 C4 C3 119.0(3)
C5 C4 H4A 120.5
C3 C4 H4A 120.5
C4 C5 C6 120.9(3)
C4 C5 H5A 119.6
C6 C5 H5A 119.6
C7 C6 C5 117.6(3)
C7 C6 H6A 121.2
C5 C6 H6A 121.2
F2 C7 C6 118.2(3)
F2 C7 C2 117.6(3)
C6 C7 C2 124.1(3)
C21 C8 C15 113.5(2)
C21 C8 C9 113.4(3)
C15 C8 C9 105.6(2)
C21 C8 P 100.8(2)
C15 C8 P 111.5(2)
C9 C8 P 112.2(2)
C10 C9 C14 118.4(3)
C10 C9 C8 122.2(3)
C14 C9 C8 119.2(3)
C9 C10 C11 120.3(3)
C9 C10 H10A 119.8
C11 C10 H10A 119.8
C12 C11 C10 120.9(3)
C12 C11 H11A 119.5
C10 C11 H11A 119.5
C11 C12 C13 118.9(3)
C11 C12 H12A 120.5
C13 C12 H12A 120.5
C14 C13 C12 120.6(3)
C14 C13 H13A 119.7
C12 C13 H13A 119.7
C13 C14 C9 120.8(3)
C13 C14 H14A 119.6
C9 C14 H14A 119.6
C16 C15 C20 118.2(3)
C16 C15 C8 124.1(3)
C20 C15 C8 117.5(3)
C15 C16 C17 121.3(3)
C15 C16 H16A 119.4
C17 C16 H16A 119.4
C18 C17 C16 120.1(3)
C18 C17 H17A 119.9
C16 C17 H17A 119.9
C17 C18 C19 119.3(3)
C17 C18 H18A 120.3
C19 C18 H18A 120.3
C20 C19 C18 120.3(3)
C20 C19 H19A 119.9
C18 C19 H19A 119.9
C19 C20 C15 120.8(3)
C19 C20 H20A 119.6
C15 C20 H20A 119.6
C26 C21 C22 117.7(3)
C26 C21 C8 122.8(3)
C22 C21 C8 119.4(3)
C23 C22 C21 120.9(3)
C23 C22 H22A 119.6
C21 C22 H22A 119.6
C24 C23 C22 120.2(3)
C24 C23 H23A 119.9
C22 C23 H23A 119.9
C25 C24 C23 119.6(3)
C25 C24 H24A 120.2
C23 C24 H24A 120.2
C24 C25 C26 120.6(4)
C24 C25 H25A 119.7
C26 C25 H25A 119.7
C25 C26 C21 121.0(3)
C25 C26 H26A 119.5
C21 C26 H26A 119.5
O2 C27 W 177.3(3)
O3 C28 W 176.9(3)
O4 C29 W 173.5(3)
O5 C30 W 178.1(3)
O6 C31 W 176.1(3)
C1 O1 P 69.47(15)
O1 P C1 50.19(13)
O1 P C8 107.12(13)
C1 P C8 105.44(14)
O1 P W 119.63(9)
C1 P W 125.55(11)
C8 P W 125.30(10)
C27 W C28 89.93(15)
C27 W C31 88.30(14)
C28 W C31 88.69(14)
C27 W C29 85.04(15)
C28 W C29 91.96(15)
C31 W C29 173.31(14)
C27 W C30 88.94(16)
C28 W C30 177.35(15)
C31 W C30 88.89(15)
C29 W C30 90.32(15)
C27 W P 178.75(13)
C28 W P 88.89(9)
C31 W P 92.08(9)
C29 W P 94.59(10)
C30 W P 92.26(11)
Cl2 C32 Cl1 105.9(6)
Cl2 C32 Cl3 120.0(6)
Cl1 C32 Cl3 110.5(4)
Cl2 C32 H32 106.6
Cl1 C32 H32 106.6
Cl3 C32 H32 106.6
Cl1S C32S Cl2S 107.2(5)
Cl1S C32S Cl3S 116.5(6)
Cl2S C32S Cl3S 111.5(4)
Cl1S C32S H32S 107.1
Cl2S C32S H32S 107.1
Cl3S C32S H32S 107.1

loop_
_geom_bond_atom_site_label_1
_geom_bond_atom_site_label_2
_geom_bond_distance
C1 O1 1.471(4)
C1 C2 1.492(4)
C1 P 1.793(3)
C1 H1A 1.0000
C2 C3 1.386(5)
C2 C7 1.389(5)
C3 F1 1.355(4)
C3 C4 1.379(5)
C4 C5 1.376(6)
C4 H4A 0.9500
C5 C6 1.389(5)
C5 H5A 0.9500
C6 C7 1.382(4)
C6 H6A 0.9500
C7 F2 1.356(4)
C8 C21 1.537(4)
C8 C15 1.543(4)
C8 C9 1.543(4)
C8 P 1.902(3)
C9 C10 1.392(5)
C9 C14 1.395(5)
C10 C11 1.402(5)
C10 H10A 0.9500
C11 C12 1.372(5)
C11 H11A 0.9500
C12 C13 1.394(5)
C12 H12A 0.9500
C13 C14 1.385(5)
C13 H13A 0.9500
C14 H14A 0.9500
C15 C16 1.379(5)
C15 C20 1.396(5)
C16 C17 1.399(4)
C16 H16A 0.9500
C17 C18 1.376(5)
C17 H17A 0.9500
C18 C19 1.390(5)
C18 H18A 0.9500
C19 C20 1.390(5)
C19 H19A 0.9500
C20 H20A 0.9500
C21 C26 1.394(4)
C21 C22 1.407(4)
C22 C23 1.389(5)
C22 H22A 0.9500
C23 C24 1.386(6)
C23 H23A 0.9500
C24 C25 1.377(5)
C24 H24A 0.9500
C25 C26 1.389(5)
C25 H25A 0.9500
C26 H26A 0.9500
C27 O2 1.125(5)
C27 W 2.025(4)
C28 O3 1.143(4)
C28 W 2.037(4)
C29 O4 1.130(4)
C29 W 2.059(4)
C30 O5 1.140(5)
C30 W 2.059(4)
C31 O6 1.139(4)
C31 W 2.041(4)
O1 P 1.663(2)
P W 2.4783(8)
C32 Cl2 1.670(14)
C32 Cl1 1.749(7)
C32 Cl3 1.749(7)
C32 H32 1.0000
C32S Cl1S 1.689(13)
C32S Cl2S 1.757(8)
C32S Cl3S 1.763(7)
C32S H32S 1.0000

loop_
_geom_torsion_atom_site_label_1
_geom_torsion_atom_site_label_2
_geom_torsion_atom_site_label_3
_geom_torsion_atom_site_label_4
_geom_torsion
O1 C1 C2 C3 -37.8(4)
P C1 C2 C3 -108.5(3)
O1 C1 C2 C7 148.0(3)
P C1 C2 C7 77.2(4)
C7 C2 C3 F1 178.9(3)
C1 C2 C3 F1 4.4(5)
C7 C2 C3 C4 -1.2(5)
C1 C2 C3 C4 -175.7(3)
F1 C3 C4 C5 -179.6(3)
C2 C3 C4 C5 0.5(5)
C3 C4 C5 C6 0.6(5)
C4 C5 C6 C7 -0.8(5)
C5 C6 C7 F2 179.0(3)
C5 C6 C7 C2 0.1(5)
C3 C2 C7 F2 -178.0(3)
C1 C2 C7 F2 -3.3(4)
C3 C2 C7 C6 0.9(5)
C1 C2 C7 C6 175.6(3)
C21 C8 C9 C10 4.4(4)
C15 C8 C9 C10 -120.5(3)
P C8 C9 C10 117.9(3)
C21 C8 C9 C14 179.2(3)
C15 C8 C9 C14 54.3(4)
P C8 C9 C14 -67.3(3)
C14 C9 C10 C11 2.4(5)
C8 C9 C10 C11 177.2(3)
C9 C10 C11 C12 -0.6(5)
C10 C11 C12 C13 -0.6(5)
C11 C12 C13 C14 -0.2(5)
C12 C13 C14 C9 2.0(5)
C10 C9 C14 C13 -3.1(5)
C8 C9 C14 C13 -178.1(3)
C21 C8 C15 C16 117.1(3)
C9 C8 C15 C16 -118.0(3)
P C8 C15 C16 4.0(4)
C21 C8 C15 C20 -68.1(4)
C9 C8 C15 C20 56.8(4)
P C8 C15 C20 178.9(2)
C20 C15 C16 C17 0.6(5)
C8 C15 C16 C17 175.4(3)
C15 C16 C17 C18 -1.1(5)
C16 C17 C18 C19 1.1(5)
C17 C18 C19 C20 -0.6(5)
C18 C19 C20 C15 0.0(5)
C16 C15 C20 C19 -0.1(5)
C8 C15 C20 C19 -175.2(3)
C15 C8 C21 C26 -3.0(4)
C9 C8 C21 C26 -123.5(3)
P C8 C21 C26 116.3(3)
C15 C8 C21 C22 -179.9(3)
C9 C8 C21 C22 59.6(4)
P C8 C21 C22 -60.6(3)
C26 C21 C22 C23 0.9(5)
C8 C21 C22 C23 177.9(3)
C21 C22 C23 C24 -0.9(5)
C22 C23 C24 C25 0.6(6)
C23 C24 C25 C26 -0.3(6)
C24 C25 C26 C21 0.3(6)
C22 C21 C26 C25 -0.6(5)
C8 C21 C26 C25 -177.5(3)
C2 C1 O1 P -116.5(3)
C1 O1 P C8 -96.08(18)
C1 O1 P W 113.37(15)
C2 C1 P O1 103.1(3)
O1 C1 P C8 99.63(17)
C2 C1 P C8 -157.2(3)
O1 C1 P W -101.28(15)
C2 C1 P W 1.9(3)
C21 C8 P O1 158.80(17)
C15 C8 P O1 -80.4(2)
C9 C8 P O1 37.8(2)
C21 C8 P C1 106.4(2)
C15 C8 P C1 -132.8(2)
C9 C8 P C1 -14.6(3)
C21 C8 P W -52.8(2)
C15 C8 P W 68.0(2)
C9 C8 P W -173.81(16)
O2 C27 W C28 -64(9)
O2 C27 W C31 -153(9)
O2 C27 W C29 28(9)
O2 C27 W C30 118(9)
O2 C27 W P -45(13)
O3 C28 W C27 -52(5)
O3 C28 W C31 37(5)
O3 C28 W C29 -137(5)
O3 C28 W C30 13(7)
O3 C28 W P 129(5)
O6 C31 W C27 -4(5)
O6 C31 W C28 -94(5)
O6 C31 W C29 2(6)
O6 C31 W C30 85(5)
O6 C31 W P 178(100)
O4 C29 W C27 9(3)
O4 C29 W C28 99(3)
O4 C29 W C31 4(4)
O4 C29 W C30 -80(3)
O4 C29 W P -172(3)
O5 C30 W C27 7(11)
O5 C30 W C28 -57(12)
O5 C30 W C31 -81(11)
O5 C30 W C29 92(11)
O5 C30 W P -173(11)
O1 P W C27 -150(5)
C1 P W C27 -90(5)
C8 P W C27 65(5)
O1 P W C28 -131.16(13)
C1 P W C28 -71.07(17)
C8 P W C28 84.00(15)
O1 P W C31 -42.51(14)
C1 P W C31 17.57(17)
C8 P W C31 172.64(16)
O1 P W C29 136.96(14)
C1 P W C29 -162.96(18)
C8 P W C29 -7.88(17)
O1 P W C30 46.46(14)
C1 P W C30 106.54(17)
C8 P W C30 -98.39(16)
